data_7201277
loop_
_publ_author_name
'Braga, Dario'
'd'Agostino, Simone'
'Polito, Marco'
'Rubini, Katia'
'Grepioni, Fabrizia'

_publ_section_title
;
 Caesium 18-crown[6] complexes with aromatic polycarboxylate anions:
 preparation, solid-state characterization and thermal behaviour
;
_journal_issue 9
_journal_name_full CrystEngComm
_journal_page_first 1994
_journal_paper_doi 10.1039/b907224a
_journal_volume 11
_journal_year 2009
_chemical_formula_sum 'C38 H62 Cs2 O18'
_chemical_formula_weight 1072.70
_chemical_name_systematic
;
?
;
_space_group_IT_number 14
_symmetry_cell_setting monoclinic
_symmetry_space_group_name_Hall '-P 2ybc'
_symmetry_space_group_name_H-M 'P 1 21/c 1'
_atom_sites_solution_hydrogens geom
_atom_sites_solution_primary direct
_atom_sites_solution_secondary difmap
_audit_creation_method SHELXL-97
_cell_angle_alpha 90.00
_cell_angle_beta 97.333(2)
_cell_angle_gamma 90.00
_cell_formula_units_Z 2
_cell_length_a 11.0263(3)
_cell_length_b 21.5415(5)
_cell_length_c 10.2369(3)
_cell_measurement_reflns_used 4918
_cell_measurement_temperature 293(2)
_cell_measurement_theta_max 29.1732
_cell_measurement_theta_min 2.5493
_cell_volume 2411.61(11)
_computing_structure_refinement 'SHELXL-97 (Sheldrick, 1997)'
_computing_structure_solution 'SHELXS-97 (Sheldrick, 1990)'
_diffrn_ambient_temperature 293(2)
_diffrn_measured_fraction_theta_full 0.989
_diffrn_measured_fraction_theta_max 0.837
_diffrn_measurement_device '92mm CCD camera (sapphire) on \k-goniostat'
_diffrn_radiation_monochromator graphite
_diffrn_radiation_source 'fine-focus sealed tube'
_diffrn_radiation_type MoK\a
_diffrn_radiation_wavelength 0.71073
_diffrn_reflns_av_R_equivalents 0.0283
_diffrn_reflns_av_sigmaI/netI 0.0767
_diffrn_reflns_limit_h_max 13
_diffrn_reflns_limit_h_min -15
_diffrn_reflns_limit_k_max 28
_diffrn_reflns_limit_k_min -28
_diffrn_reflns_limit_l_max 12
_diffrn_reflns_limit_l_min -12
_diffrn_reflns_number 13828
_diffrn_reflns_theta_full 25.00
_diffrn_reflns_theta_max 29.27
_diffrn_reflns_theta_min 2.65
_exptl_absorpt_coefficient_mu 1.577
_exptl_absorpt_correction_T_max 1.00000
_exptl_absorpt_correction_T_min 0.88623
_exptl_absorpt_correction_type multi-scan
_exptl_absorpt_process_details
;
CrysAlis RED, Oxford Diffraction Ltd.,
Version 1.171.32.24 (release 21-04-2008 CrysAlis171 .NET)
(compiled Apr 21 2008,18:23:10)
Empirical absorption correction using spherical harmonics,
implemented in SCALE3 ABSPACK scaling algorithm.
;
_exptl_crystal_colour colourless
_exptl_crystal_density_diffrn 1.477
_exptl_crystal_density_method 'not measured'
_exptl_crystal_description prism
_exptl_crystal_F_000 1088
_exptl_crystal_size_max 0.11
_exptl_crystal_size_mid 0.093
_exptl_crystal_size_min 0.086
_refine_diff_density_max 1.095
_refine_diff_density_min -0.433
_refine_diff_density_rms 0.057
_refine_ls_extinction_method none
_refine_ls_goodness_of_fit_ref 0.825
_refine_ls_hydrogen_treatment mixed
_refine_ls_matrix_type full
_refine_ls_number_parameters 270
_refine_ls_number_reflns 5500
_refine_ls_number_restraints 0
_refine_ls_restrained_S_all 0.825
_refine_ls_R_factor_all 0.0845
_refine_ls_R_factor_gt 0.0323
_refine_ls_shift/su_max 0.001
_refine_ls_shift/su_mean 0.000
_refine_ls_structure_factor_coef Fsqd
_refine_ls_weighting_details 'calc w=1/[\s^2^(Fo^2^)+(0.0154P)^2^+0.0000P] where P=(Fo^2^+2Fc^2^)/3'
_refine_ls_weighting_scheme calc
_refine_ls_wR_factor_gt 0.0366
_refine_ls_wR_factor_ref 0.0413
_reflns_number_gt 3302
_reflns_number_total 5500
_reflns_threshold_expression >2sigma(I)
_cod_data_source_file b907224a.txt
_cod_data_source_block 5
_cod_original_sg_symbol_H-M P21/c
_cod_database_code 7201277

loop_
_symmetry_equiv_pos_as_xyz
'x, y, z'
'-x, y+1/2, -z+1/2'
'-x, -y, -z'
'x, -y-1/2, z-1/2'

loop_
_atom_site_label
_atom_site_type_symbol
_atom_site_fract_x
_atom_site_fract_y
_atom_site_fract_z
_atom_site_U_iso_or_equiv
_atom_site_adp_type
_atom_site_occupancy
_atom_site_symmetry_multiplicity
_atom_site_calc_flag
_atom_site_refinement_flags
_atom_site_disorder_assembly
_atom_site_disorder_group
Cs1 Cs 0.975034(13) 0.094168(7) 0.381119(16) 0.04510(6) Uani 1 1 d . . .
C1C C 1.2970(2) 0.17955(13) 0.3952(3) 0.0633(8) Uani 1 1 d . . .
H1C1 H 1.3702 0.1780 0.4586 0.076 Uiso 1 1 calc R . .
H1C2 H 1.2991 0.2174 0.3443 0.076 Uiso 1 1 calc R . .
C2C C 1.2928(2) 0.12451(13) 0.3057(3) 0.0652(8) Uani 1 1 d . . .
H2C1 H 1.3688 0.1214 0.2677 0.078 Uiso 1 1 calc R . .
H2C2 H 1.2827 0.0868 0.3551 0.078 Uiso 1 1 calc R . .
O1C O 1.19395(15) 0.13141(8) 0.20474(18) 0.0575(5) Uani 1 1 d . . .
C3C C 1.1852(2) 0.08145(12) 0.1131(3) 0.0695(9) Uani 1 1 d . . .
H3C1 H 1.1819 0.0423 0.1594 0.083 Uiso 1 1 calc R . .
H3C2 H 1.2568 0.0810 0.0669 0.083 Uiso 1 1 calc R . .
C4C C 1.0730(3) 0.08912(13) 0.0171(3) 0.0688(8) Uani 1 1 d . . .
H4C1 H 1.0714 0.1303 -0.0213 0.083 Uiso 1 1 calc R . .
H4C2 H 1.0728 0.0590 -0.0533 0.083 Uiso 1 1 calc R . .
O2C O 0.96923(17) 0.08047(7) 0.08253(17) 0.0587(5) Uani 1 1 d . . .
C5C C 0.8588(3) 0.08811(13) -0.0031(3) 0.0677(8) Uani 1 1 d . . .
H5C1 H 0.8564 0.0594 -0.0763 0.081 Uiso 1 1 calc R . .
H5C2 H 0.8538 0.1300 -0.0380 0.081 Uiso 1 1 calc R . .
C6C C 0.7537(3) 0.07596(12) 0.0725(3) 0.0704(9) Uani 1 1 d . . .
H6C1 H 0.6786 0.0725 0.0122 0.085 Uiso 1 1 calc R . .
H6C2 H 0.7665 0.0372 0.1205 0.085 Uiso 1 1 calc R . .
O3C O 0.74389(16) 0.12532(8) 0.16137(19) 0.0615(5) Uani 1 1 d . . .
C7C C 0.6467(2) 0.11804(14) 0.2366(3) 0.0760(10) Uani 1 1 d . . .
H7C1 H 0.6590 0.0808 0.2900 0.091 Uiso 1 1 calc R . .
H7C2 H 0.5703 0.1139 0.1789 0.091 Uiso 1 1 calc R . .
C8C C 0.6417(2) 0.17351(15) 0.3231(3) 0.0769(10) Uani 1 1 d . . .
H8C1 H 0.6389 0.2111 0.2706 0.092 Uiso 1 1 calc R . .
H8C2 H 0.5687 0.1719 0.3668 0.092 Uiso 1 1 calc R . .
O4C O 0.74671(14) 0.17383(8) 0.41757(19) 0.0637(5) Uani 1 1 d . . .
C9C C 0.7536(2) 0.22675(13) 0.4986(3) 0.0751(9) Uani 1 1 d . . .
H9C1 H 0.6819 0.2290 0.5444 0.090 Uiso 1 1 calc R . .
H9C2 H 0.7562 0.2639 0.4454 0.090 Uiso 1 1 calc R . .
C10C C 0.8658(3) 0.22287(13) 0.5957(3) 0.0712(9) Uani 1 1 d . . .
H10A H 0.8663 0.2564 0.6591 0.085 Uiso 1 1 calc R . .
H10B H 0.8669 0.1838 0.6430 0.085 Uiso 1 1 calc R . .
O5C O 0.96990(16) 0.22715(7) 0.52952(17) 0.0597(5) Uani 1 1 d . . .
C11C C 1.0797(3) 0.22489(13) 0.6174(3) 0.0679(9) Uani 1 1 d . . .
H11A H 1.0853 0.1856 0.6639 0.081 Uiso 1 1 calc R . .
H11B H 1.0804 0.2579 0.6818 0.081 Uiso 1 1 calc R . .
C12C C 1.1855(2) 0.23194(12) 0.5427(3) 0.0671(9) Uani 1 1 d . . .
H12A H 1.1757 0.2692 0.4890 0.080 Uiso 1 1 calc R . .
H12B H 1.2602 0.2359 0.6033 0.080 Uiso 1 1 calc R . .
O6C O 1.19293(15) 0.17927(8) 0.46120(18) 0.0542(5) Uani 1 1 d . . .
C1B C 1.3389(2) 0.07535(10) 0.6823(3) 0.0443(7) Uani 1 1 d . . .
C2B C 1.4388(3) 0.05727(13) 0.6249(3) 0.0703(9) Uani 1 1 d . . .
H2B H 1.4297 0.0272 0.5592 0.084 Uiso 1 1 calc R . .
C3B C 1.5525(3) 0.08280(19) 0.6626(4) 0.1047(14) Uani 1 1 d . . .
H3B H 1.6198 0.0700 0.6233 0.126 Uiso 1 1 calc R . .
C4B C 1.5647(4) 0.1271(2) 0.7583(5) 0.1189(19) Uani 1 1 d . . .
H4B H 1.6411 0.1444 0.7844 0.143 Uiso 1 1 calc R . .
C5B C 1.4679(4) 0.14626(17) 0.8158(4) 0.1105(15) Uani 1 1 d . . .
H5B H 1.4774 0.1771 0.8798 0.133 Uiso 1 1 calc R . .
C6B C 1.3534(3) 0.11955(13) 0.7789(3) 0.0720(9) Uani 1 1 d . . .
H6B H 1.2869 0.1318 0.8200 0.086 Uiso 1 1 calc R . .
C7B C 1.2136(2) 0.04745(13) 0.6385(3) 0.0531(8) Uani 1 1 d . . .
O1B O 1.12883(18) 0.06256(10) 0.6986(2) 0.0888(7) Uani 1 1 d . . .
O2B O 1.20633(17) 0.01152(9) 0.5433(2) 0.0825(7) Uani 1 1 d . . .
O1W O 0.8785(3) 0.05360(14) 0.6836(3) 0.0842(8) Uani 1 1 d . . .
H2W H 0.851(3) 0.0368(14) 0.623(3) 0.089(15) Uiso 1 1 d . . .
H1W H 0.951(3) 0.0532(17) 0.685(4) 0.138(19) Uiso 1 1 d . . .

loop_
_atom_site_aniso_label
_atom_site_aniso_U_11
_atom_site_aniso_U_22
_atom_site_aniso_U_33
_atom_site_aniso_U_23
_atom_site_aniso_U_13
_atom_site_aniso_U_12
Cs1 0.04594(9) 0.04539(9) 0.04464(10) 0.00005(11) 0.00845(6) -0.00273(10)
C1C 0.0493(18) 0.068(2) 0.072(2) 0.0024(18) 0.0033(17) -0.0125(15)
C2C 0.0438(17) 0.077(2) 0.079(2) 0.0039(18) 0.0232(17) 0.0014(14)
O1C 0.0637(12) 0.0504(11) 0.0597(14) -0.0021(10) 0.0133(10) -0.0037(9)
C3C 0.073(2) 0.073(2) 0.068(2) -0.0100(18) 0.0318(18) -0.0019(16)
C4C 0.097(2) 0.0673(19) 0.0469(19) -0.0095(18) 0.0276(18) -0.012(2)
O2C 0.0695(12) 0.0668(13) 0.0408(12) -0.0009(9) 0.0113(10) -0.0007(10)
C5C 0.093(2) 0.0625(19) 0.0454(19) -0.0081(17) -0.0018(18) -0.0055(19)
C6C 0.076(2) 0.066(2) 0.064(2) -0.0051(18) -0.0106(18) -0.0066(16)
O3C 0.0581(12) 0.0603(12) 0.0668(15) -0.0074(11) 0.0105(11) -0.0063(10)
C7C 0.0472(18) 0.097(3) 0.082(3) -0.006(2) 0.0028(18) -0.0108(16)
C8C 0.0389(17) 0.102(3) 0.092(3) -0.005(2) 0.0145(17) 0.0050(16)
O4C 0.0499(11) 0.0637(13) 0.0780(15) -0.0118(11) 0.0096(10) 0.0054(9)
C9C 0.0623(19) 0.071(2) 0.095(3) -0.017(2) 0.0196(19) 0.0113(16)
C10C 0.077(2) 0.067(2) 0.073(2) -0.0224(17) 0.021(2) 0.0051(17)
O5C 0.0538(12) 0.0625(12) 0.0636(15) -0.0101(10) 0.0101(11) 0.0001(9)
C11C 0.073(2) 0.066(2) 0.065(2) -0.0254(17) 0.0088(19) 0.0009(16)
C12C 0.0652(19) 0.0541(19) 0.079(2) -0.0171(18) -0.0017(17) -0.0082(15)
O6C 0.0478(11) 0.0508(11) 0.0654(14) -0.0087(10) 0.0133(10) -0.0077(9)
C1B 0.0450(16) 0.0437(16) 0.0431(18) 0.0054(13) 0.0009(14) -0.0025(12)
C2B 0.051(2) 0.079(2) 0.082(2) -0.0018(18) 0.0097(17) 0.0033(16)
C3B 0.044(2) 0.128(4) 0.142(4) 0.034(3) 0.010(2) 0.004(2)
C4B 0.079(3) 0.106(3) 0.155(5) 0.030(3) -0.050(3) -0.033(3)
C5B 0.119(3) 0.085(3) 0.112(4) -0.017(2) -0.044(3) -0.016(3)
C6B 0.073(2) 0.073(2) 0.066(2) -0.0110(18) -0.0074(17) 0.0009(16)
C7B 0.0490(19) 0.0521(19) 0.057(2) 0.0169(16) 0.0015(16) -0.0117(15)
O1B 0.0482(13) 0.1316(19) 0.0907(18) 0.0115(14) 0.0244(12) -0.0131(12)
O2B 0.0894(15) 0.0712(14) 0.0824(18) -0.0164(13) -0.0067(13) -0.0251(12)
O1W 0.0698(19) 0.125(2) 0.0596(18) -0.0184(16) 0.0138(15) 0.0017(15)

loop_
_atom_type_symbol
_atom_type_description
_atom_type_scat_dispersion_real
_atom_type_scat_dispersion_imag
_atom_type_scat_source
C C 0.0033 0.0016 'International Tables Vol C Tables 4.2.6.8 and 6.1.1.4'
H H 0.0000 0.0000 'International Tables Vol C Tables 4.2.6.8 and 6.1.1.4'
O O 0.0106 0.0060 'International Tables Vol C Tables 4.2.6.8 and 6.1.1.4'
Cs Cs -0.3680 2.1192 'International Tables Vol C Tables 4.2.6.8 and 6.1.1.4'

loop_
_geom_angle_atom_site_label_1
_geom_angle_atom_site_label_2
_geom_angle_atom_site_label_3
_geom_angle
_geom_angle_site_symmetry_1
_geom_angle_site_symmetry_3
_geom_angle_publ_flag
O6C Cs1 O2C 103.97(5) . . ?
O6C Cs1 O4C 104.96(5) . . ?
O2C Cs1 O4C 105.00(5) . . ?
O6C Cs1 O2B 149.37(5) . 3_756 ?
O2C Cs1 O2B 103.85(5) . 3_756 ?
O4C Cs1 O2B 79.77(5) . 3_756 ?
O6C Cs1 O5C 53.42(5) . . ?
O2C Cs1 O5C 123.54(4) . . ?
O4C Cs1 O5C 52.69(4) . . ?
O2B Cs1 O5C 117.86(5) 3_756 . ?
O6C Cs1 O3C 125.72(4) . . ?
O2C Cs1 O3C 54.13(5) . . ?
O4C Cs1 O3C 52.62(5) . . ?
O2B Cs1 O3C 81.64(5) 3_756 . ?
O5C Cs1 O3C 94.75(4) . . ?
O6C Cs1 O1C 52.66(5) . . ?
O2C Cs1 O1C 53.11(4) . . ?
O4C Cs1 O1C 126.37(5) . . ?
O2B Cs1 O1C 146.41(5) 3_756 . ?
O5C Cs1 O1C 95.70(5) . . ?
O3C Cs1 O1C 97.77(5) . . ?
O6C Cs1 O2B 70.39(4) . . ?
O2C Cs1 O2B 111.03(5) . . ?
O4C Cs1 O2B 143.75(5) . . ?
O2B Cs1 O2B 87.82(5) 3_756 . ?
O5C Cs1 O2B 107.04(5) . . ?
O3C Cs1 O2B 158.21(5) . . ?
O1C Cs1 O2B 80.63(5) . . ?
O6C Cs1 O1W 103.28(6) . . ?
O2C Cs1 O1W 152.37(6) . . ?
O4C Cs1 O1W 71.95(6) . . ?
O2B Cs1 O1W 48.57(7) 3_756 . ?
O5C Cs1 O1W 77.38(6) . . ?
O3C Cs1 O1W 111.28(6) . . ?
O1C Cs1 O1W 150.49(6) . . ?
O2B Cs1 O1W 74.31(6) . . ?
O6C Cs1 O1B 66.40(5) . . ?
O2C Cs1 O1B 147.71(5) . . ?
O4C Cs1 O1B 107.27(5) . . ?
O2B Cs1 O1B 83.19(5) 3_756 . ?
O5C Cs1 O1B 76.98(5) . . ?
O3C Cs1 O1B 156.75(5) . . ?
O1C Cs1 O1B 104.59(5) . . ?
O2B Cs1 O1B 36.97(5) . . ?
O1W Cs1 O1B 45.98(6) . . ?
O6C Cs1 C7B 59.81(5) . . ?
O2C Cs1 C7B 128.32(7) . . ?
O4C Cs1 C7B 126.20(7) . . ?
O2B Cs1 C7B 92.57(5) 3_756 . ?
O5C Cs1 C7B 87.66(6) . . ?
O3C Cs1 C7B 174.21(5) . . ?
O1C Cs1 C7B 87.21(6) . . ?
O2B Cs1 C7B 20.01(5) . . ?
O1W Cs1 C7B 64.09(7) . . ?
O1B Cs1 C7B 19.71(5) . . ?
O6C Cs1 O1B 146.70(5) . 3_756 ?
O2C Cs1 O1B 73.73(5) . 3_756 ?
O4C Cs1 O1B 107.69(5) . 3_756 ?
O2B Cs1 O1B 36.88(5) 3_756 3_756 ?
O5C Cs1 O1B 154.61(5) . 3_756 ?
O3C Cs1 O1B 80.73(4) . 3_756 ?
O1C Cs1 O1B 109.64(5) . 3_756 ?
O2B Cs1 O1B 79.42(4) . 3_756 ?
O1W Cs1 O1B 81.03(6) . 3_756 ?
O1B Cs1 O1B 97.38(5) . 3_756 ?
C7B Cs1 O1B 94.84(5) . 3_756 ?
O6C Cs1 H2W 114.8(5) . . ?
O2C Cs1 H2W 140.6(5) . . ?
O4C Cs1 H2W 71.9(6) . . ?
O2B Cs1 H2W 36.9(5) 3_756 . ?
O5C Cs1 H2W 86.8(5) . . ?
O3C Cs1 H2W 103.9(5) . . ?
O1C Cs1 H2W 158.0(5) . . ?
O2B Cs1 H2W 77.7(5) . . ?
O1W Cs1 H2W 11.7(5) . . ?
O1B Cs1 H2W 54.6(5) . . ?
C7B Cs1 H2W 71.0(5) . . ?
O1B Cs1 H2W 70.4(5) 3_756 . ?
O6C Cs1 H1W 93.7(6) . . ?
O2C Cs1 H1W 158.0(6) . . ?
O4C Cs1 H1W 82.5(6) . . ?
O2B Cs1 H1W 56.5(6) 3_756 . ?
O5C Cs1 H1W 77.6(6) . . ?
O3C Cs1 H1W 124.1(6) . . ?
O1C Cs1 H1W 137.8(6) . . ?
O2B Cs1 H1W 62.5(6) . . ?
O1W Cs1 H1W 12.8(6) . . ?
O1B Cs1 H1W 33.2(6) . . ?
C7B Cs1 H1W 51.3(6) . . ?
O1B Cs1 H1W 84.3(6) 3_756 . ?
H2W Cs1 H1W 22.1(7) . . ?
O6C C1C C2C 109.2(2) . . ?
O6C C1C H1C1 109.8 . . ?
C2C C1C H1C1 109.8 . . ?
O6C C1C H1C2 109.8 . . ?
C2C C1C H1C2 109.8 . . ?
H1C1 C1C H1C2 108.3 . . ?
O1C C2C C1C 109.0(2) . . ?
O1C C2C Cs1 60.86(12) . . ?
C1C C2C Cs1 88.18(15) . . ?
O1C C2C H2C1 109.9 . . ?
C1C C2C H2C1 109.9 . . ?
Cs1 C2C H2C1 161.9 . . ?
O1C C2C H2C2 109.9 . . ?
C1C C2C H2C2 109.9 . . ?
Cs1 C2C H2C2 64.7 . . ?
H2C1 C2C H2C2 108.3 . . ?
C2C O1C C3C 112.6(2) . . ?
C2C O1C Cs1 97.17(14) . . ?
C3C O1C Cs1 100.64(14) . . ?
O1C C3C C4C 109.4(2) . . ?
O1C C3C Cs1 57.89(12) . . ?
C4C C3C Cs1 86.37(15) . . ?
O1C C3C H3C1 109.8 . . ?
C4C C3C H3C1 109.8 . . ?
Cs1 C3C H3C1 69.3 . . ?
O1C C3C H3C2 109.8 . . ?
C4C C3C H3C2 109.8 . . ?
Cs1 C3C H3C2 163.0 . . ?
H3C1 C3C H3C2 108.2 . . ?
O2C C4C C3C 109.2(2) . . ?
O2C C4C H4C1 109.8 . . ?
C3C C4C H4C1 109.8 . . ?
O2C C4C H4C2 109.8 . . ?
C3C C4C H4C2 109.8 . . ?
H4C1 C4C H4C2 108.3 . . ?
C4C O2C C5C 112.1(2) . . ?
C4C O2C Cs1 123.13(14) . . ?
C5C O2C Cs1 120.87(16) . . ?
O2C C5C C6C 108.8(2) . . ?
O2C C5C H5C1 109.9 . . ?
C6C C5C H5C1 109.9 . . ?
O2C C5C H5C2 109.9 . . ?
C6C C5C H5C2 109.9 . . ?
H5C1 C5C H5C2 108.3 . . ?
O3C C6C C5C 109.2(2) . . ?
O3C C6C Cs1 58.31(12) . . ?
C5C C6C Cs1 87.31(14) . . ?
O3C C6C H6C1 109.8 . . ?
C5C C6C H6C1 109.8 . . ?
Cs1 C6C H6C1 162.3 . . ?
O3C C6C H6C2 109.8 . . ?
C5C C6C H6C2 109.8 . . ?
Cs1 C6C H6C2 68.0 . . ?
H6C1 C6C H6C2 108.3 . . ?
C7C O3C C6C 113.3(2) . . ?
C7C O3C Cs1 100.54(15) . . ?
C6C O3C Cs1 99.97(14) . . ?
O3C C7C C8C 108.9(2) . . ?
O3C C7C Cs1 57.94(12) . . ?
C8C C7C Cs1 89.02(14) . . ?
O3C C7C H7C1 109.9 . . ?
C8C C7C H7C1 109.9 . . ?
Cs1 C7C H7C1 67.0 . . ?
O3C C7C H7C2 109.9 . . ?
C8C C7C H7C2 109.9 . . ?
Cs1 C7C H7C2 160.7 . . ?
H7C1 C7C H7C2 108.3 . . ?
O4C C8C C7C 108.7(2) . . ?
O4C C8C H8C1 109.9 . . ?
C7C C8C H8C1 109.9 . . ?
O4C C8C H8C2 109.9 . . ?
C7C C8C H8C2 109.9 . . ?
H8C1 C8C H8C2 108.3 . . ?
C9C O4C C8C 112.7(2) . . ?
C9C O4C Cs1 122.34(14) . . ?
C8C O4C Cs1 121.42(16) . . ?
O4C C9C C10C 109.0(2) . . ?
O4C C9C H9C1 109.9 . . ?
C10C C9C H9C1 109.9 . . ?
O4C C9C H9C2 109.9 . . ?
C10C C9C H9C2 109.9 . . ?
H9C1 C9C H9C2 108.3 . . ?
O5C C10C C9C 109.5(2) . . ?
O5C C10C Cs1 55.64(12) . . ?
C9C C10C Cs1 87.31(16) . . ?
O5C C10C H10A 109.8 . . ?
C9C C10C H10A 109.8 . . ?
Cs1 C10C H10A 161.4 . . ?
O5C C10C H10B 109.8 . . ?
C9C C10C H10B 109.8 . . ?
Cs1 C10C H10B 70.9 . . ?
H10A C10C H10B 108.2 . . ?
C10C O5C C11C 112.1(2) . . ?
C10C O5C Cs1 103.38(14) . . ?
C11C O5C Cs1 101.68(13) . . ?
O5C C11C C12C 109.6(2) . . ?
O5C C11C Cs1 56.91(11) . . ?
C12C C11C Cs1 86.71(15) . . ?
O5C C11C H11A 109.8 . . ?
C12C C11C H11A 109.8 . . ?
Cs1 C11C H11A 70.1 . . ?
O5C C11C H11B 109.8 . . ?
C12C C11C H11B 109.8 . . ?
Cs1 C11C H11B 162.4 . . ?
H11A C11C H11B 108.2 . . ?
O6C C12C C11C 109.3(2) . . ?
O6C C12C H12A 109.8 . . ?
C11C C12C H12A 109.8 . . ?
O6C C12C H12B 109.8 . . ?
C11C C12C H12B 109.8 . . ?
H12A C12C H12B 108.3 . . ?
C1C O6C C12C 113.1(2) . . ?
C1C O6C Cs1 122.50(15) . . ?
C12C O6C Cs1 122.46(15) . . ?
C6B C1B C2B 118.8(2) . . ?
C6B C1B C7B 120.5(3) . . ?
C2B C1B C7B 120.7(3) . . ?
C1B C2B C3B 121.3(3) . . ?
C1B C2B H2B 119.4 . . ?
C3B C2B H2B 119.4 . . ?
C4B C3B C2B 118.9(4) . . ?
C4B C3B H3B 120.5 . . ?
C2B C3B H3B 120.5 . . ?
C5B C4B C3B 121.2(4) . . ?
C5B C4B H4B 119.4 . . ?
C3B C4B H4B 119.4 . . ?
C4B C5B C6B 119.6(4) . . ?
C4B C5B H5B 120.2 . . ?
C6B C5B H5B 120.2 . . ?
C1B C6B C5B 120.1(3) . . ?
C1B C6B H6B 119.9 . . ?
C5B C6B H6B 119.9 . . ?
O1B C7B O2B 125.7(3) . . ?
O1B C7B C1B 117.9(3) . . ?
O2B C7B C1B 116.4(3) . . ?
O1B C7B Cs1 76.24(16) . . ?
O2B C7B Cs1 68.47(15) . . ?
C1B C7B Cs1 130.80(15) . . ?
O1B C7B Cs1 77.63(16) . 3_756 ?
O2B C7B Cs1 57.33(15) . 3_756 ?
C1B C7B Cs1 145.98(16) . 3_756 ?
Cs1 C7B Cs1 80.66(5) . 3_756 ?
C7B O1B Cs1 84.06(17) . . ?
C7B O1B Cs1 83.06(17) . 3_756 ?
Cs1 O1B Cs1 82.62(5) . 3_756 ?
C7B O2B Cs1 103.58(18) . 3_756 ?
C7B O2B Cs1 91.52(16) . . ?
Cs1 O2B Cs1 92.18(5) 3_756 . ?
Cs1 O1W Cs1 82.34(6) . 3_756 ?
Cs1 O1W H2W 62(3) . . ?
Cs1 O1W H2W 65(2) 3_756 . ?
Cs1 O1W H1W 67(3) . . ?
Cs1 O1W H1W 62(3) 3_756 . ?
H2W O1W H1W 108(4) . . ?

loop_
_geom_bond_atom_site_label_1
_geom_bond_atom_site_label_2
_geom_bond_distance
_geom_bond_site_symmetry_2
_geom_bond_publ_flag
Cs1 O6C 3.0499(15) . ?
Cs1 O2C 3.0634(17) . ?
Cs1 O4C 3.1084(16) . ?
Cs1 O2B 3.1901(19) 3_756 ?
Cs1 O5C 3.2465(16) . ?
Cs1 O3C 3.2470(16) . ?
Cs1 O1C 3.2928(17) . ?
Cs1 O2B 3.3688(19) . ?
Cs1 O1W 3.511(3) . ?
Cs1 O1B 3.535(2) . ?
Cs1 C7B 3.620(3) . ?
Cs1 O1B 3.625(2) 3_756 ?
Cs1 H2W 3.23(3) . ?
Cs1 H1W 3.28(4) . ?
C1C O6C 1.404(3) . ?
C1C C2C 1.496(3) . ?
C1C H1C1 0.9700 . ?
C1C H1C2 0.9700 . ?
C2C O1C 1.411(3) . ?
C2C H2C1 0.9700 . ?
C2C H2C2 0.9700 . ?
O1C C3C 1.423(3) . ?
C3C C4C 1.488(3) . ?
C3C H3C1 0.9700 . ?
C3C H3C2 0.9700 . ?
C4C O2C 1.410(3) . ?
C4C H4C1 0.9700 . ?
C4C H4C2 0.9700 . ?
O2C C5C 1.416(3) . ?
C5C C6C 1.497(4) . ?
C5C H5C1 0.9700 . ?
C5C H5C2 0.9700 . ?
C6C O3C 1.412(3) . ?
C6C H6C1 0.9700 . ?
C6C H6C2 0.9700 . ?
O3C C7C 1.406(3) . ?
C7C C8C 1.492(3) . ?
C7C H7C1 0.9700 . ?
C7C H7C2 0.9700 . ?
C8C O4C 1.410(3) . ?
C8C H8C1 0.9700 . ?
C8C H8C2 0.9700 . ?
O4C C9C 1.406(3) . ?
C9C C10C 1.488(3) . ?
C9C H9C1 0.9700 . ?
C9C H9C2 0.9700 . ?
C10C O5C 1.408(3) . ?
C10C H10A 0.9700 . ?
C10C H10B 0.9700 . ?
O5C C11C 1.414(3) . ?
C11C C12C 1.481(3) . ?
C11C H11A 0.9700 . ?
C11C H11B 0.9700 . ?
C12C O6C 1.417(3) . ?
C12C H12A 0.9700 . ?
C12C H12B 0.9700 . ?
C1B C6B 1.367(3) . ?
C1B C2B 1.370(3) . ?
C1B C7B 1.520(3) . ?
C2B C3B 1.378(4) . ?
C2B H2B 0.9300 . ?
C3B C4B 1.362(5) . ?
C3B H3B 0.9300 . ?
C4B C5B 1.347(5) . ?
C4B H4B 0.9300 . ?
C5B C6B 1.395(4) . ?
C5B H5B 0.9300 . ?
C6B H6B 0.9300 . ?
C7B O1B 1.227(3) . ?
C7B O2B 1.239(3) . ?
C7B Cs1 3.684(3) 3_756 ?
O1B Cs1 3.625(2) 3_756 ?
O2B Cs1 3.1901(19) 3_756 ?
O1W Cs1 3.668(3) 3_756 ?
O1W H2W 0.74(3) . ?
O1W H1W 0.79(3) . ?
